data_4066973
loop_
_publ_author_name
'Thiesen, Kurtis E.'
'Maitra, Kalyani'
'Olmstead, Marilyn M.'
'Attar, Saeed'

_publ_section_title
;
 Synthesis and Characterization of New, Chiral P&#x2212;N Ligands and
 Their Use in Asymmetric Allylic Alkylation
;
_journal_issue 23
_journal_name_full Organometallics
_journal_page_first 6334
_journal_paper_doi 10.1021/om100741m
_journal_volume 29
_journal_year 2010
_chemical_absolute_configuration ad
_chemical_formula_moiety 'C34 H33 Fe N P Pd, B F4'
_chemical_formula_sum 'C34 H33 B F4 Fe N P Pd'
_chemical_formula_weight 735.64
_chemical_name_common '[Pd(C3H5)((Sp,Sc)-3]BF4,'
_chemical_name_systematic
; 
Compound 4 
;
_space_group_IT_number 1
_symmetry_cell_setting triclinic
_symmetry_space_group_name_Hall 'P 1'
_symmetry_space_group_name_H-M 'P 1'
_atom_sites_solution_hydrogens geom
_atom_sites_solution_primary direct
_atom_sites_solution_secondary difmap
_audit_creation_method SHELXL-97
_cell_angle_alpha 106.356(3)
_cell_angle_beta 90.187(2)
_cell_angle_gamma 110.903(3)
_cell_formula_units_Z 1
_cell_length_a 9.0254(2)
_cell_length_b 9.6542(3)
_cell_length_c 9.7700(3)
_cell_measurement_reflns_used 9862
_cell_measurement_temperature 90(2)
_cell_measurement_theta_max 32.6
_cell_measurement_theta_min 2.7
_cell_volume 757.95(4)
_computing_cell_refinement 'Apex2 (Bruker, 2010)'
_computing_data_collection 'Apex2 (Bruker, 2010)'
_computing_data_reduction 'Apex2 (Bruker, 2010)'
_computing_publication_material 'SHELXL97 (Sheldrick, 2008)'
_computing_structure_refinement "'SHELXTL, (Sheldrick, 1997)"
_computing_structure_solution 'SHELXS97 (Sheldrick, 2008)'
_diffrn_ambient_temperature 90(2)
_diffrn_detector_area_resol_mean 8.3
_diffrn_measured_fraction_theta_full 0.998
_diffrn_measured_fraction_theta_max 0.998
_diffrn_measurement_device_type 'Bruker SMART Apex II'
_diffrn_measurement_method \w
_diffrn_radiation_monochromator graphite
_diffrn_radiation_source 'fine-focus sealed tube'
_diffrn_radiation_type MoK\a
_diffrn_radiation_wavelength 0.71073
_diffrn_reflns_av_R_equivalents 0.0183
_diffrn_reflns_av_sigmaI/netI 0.0258
_diffrn_reflns_limit_h_max 12
_diffrn_reflns_limit_h_min -12
_diffrn_reflns_limit_k_max 13
_diffrn_reflns_limit_k_min -13
_diffrn_reflns_limit_l_max 13
_diffrn_reflns_limit_l_min -13
_diffrn_reflns_number 18016
_diffrn_reflns_theta_full 30.51
_diffrn_reflns_theta_max 30.51
_diffrn_reflns_theta_min 2.43
_exptl_absorpt_coefficient_mu 1.175
_exptl_absorpt_correction_T_max 0.943
_exptl_absorpt_correction_T_min 0.786
_exptl_absorpt_correction_type multi-scan
_exptl_absorpt_process_details 'SADABS (Sheldrick, 1996)'
_exptl_crystal_colour red
_exptl_crystal_density_diffrn 1.612
_exptl_crystal_density_method 'not measured'
_exptl_crystal_description plate
_exptl_crystal_F_000 372
_exptl_crystal_size_max 0.27
_exptl_crystal_size_mid 0.24
_exptl_crystal_size_min 0.06
_refine_diff_density_max 0.550
_refine_diff_density_min -0.458
_refine_diff_density_rms 0.060
_refine_ls_abs_structure_details 'Flack H D (1983), Acta Cryst. A39, 876-881'
_refine_ls_abs_structure_Flack -0.010(11)
_refine_ls_extinction_method none
_refine_ls_goodness_of_fit_ref 1.037
_refine_ls_hydrogen_treatment mixed
_refine_ls_matrix_type full
_refine_ls_number_parameters 411
_refine_ls_number_reflns 8998
_refine_ls_number_restraints 8
_refine_ls_restrained_S_all 1.037
_refine_ls_R_factor_all 0.0272
_refine_ls_R_factor_gt 0.0269
_refine_ls_shift/su_max 0.002
_refine_ls_shift/su_mean 0.000
_refine_ls_structure_factor_coef Fsqd
_refine_ls_weighting_details 'calc w=1/[\s^2^(Fo^2^)+(0.0479P)^2^+0.2237P] where P=(Fo^2^+2Fc^2^)/3'
_refine_ls_weighting_scheme calc
_refine_ls_wR_factor_gt 0.0685
_refine_ls_wR_factor_ref 0.0687
_reflns_number_gt 8901
_reflns_number_total 8998
_reflns_threshold_expression I>2\s(I)
_cod_data_source_file om100741m_si_001.cif
_cod_data_source_block Compound4
_cod_database_code 4066973

loop_
_symmetry_equiv_pos_as_xyz
'x, y, z'

loop_
_atom_site_label
_atom_site_type_symbol
_atom_site_fract_x
_atom_site_fract_y
_atom_site_fract_z
_atom_site_U_iso_or_equiv
_atom_site_adp_type
_atom_site_occupancy
_atom_site_symmetry_multiplicity
_atom_site_calc_flag
_atom_site_refinement_flags
_atom_site_disorder_assembly
_atom_site_disorder_group
Pd1 Pd 0.904190(3) 1.054840(3) 0.553690(3) 0.01277(4) Uani 1 1 d . . .
Fe1 Fe 0.82489(4) 0.85751(3) 0.88704(3) 0.01329(6) Uani 1 1 d . B .
P1 P 0.75645(7) 0.79908(6) 0.51609(6) 0.01204(9) Uani 1 1 d . B .
N1 N 1.1097(2) 1.0418(2) 0.6475(2) 0.0146(4) Uani 1 1 d . B .
C1 C 0.8108(2) 0.7555(2) 0.6712(2) 0.0130(3) Uani 1 1 d . . .
C2 C 0.9746(3) 0.8229(2) 0.7391(2) 0.0142(4) Uani 1 1 d . B .
C3 C 0.9824(3) 0.7459(3) 0.8443(2) 0.0171(4) Uani 1 1 d . . .
H3 H 1.0751 0.7654 0.9043 0.021 Uiso 1 1 calc R B .
C4 C 0.8261(3) 0.6352(3) 0.8426(2) 0.0170(4) Uani 1 1 d . B .
H4 H 0.7970 0.5694 0.9023 0.020 Uiso 1 1 calc R . .
C5 C 0.7218(3) 0.6404(2) 0.7366(2) 0.0155(4) Uani 1 1 d . B .
H5 H 0.6114 0.5779 0.7129 0.019 Uiso 1 1 calc R . .
C6 C 0.6467(3) 0.9218(3) 0.9831(2) 0.0195(4) Uani 1 1 d . . .
H6 H 0.5349 0.8665 0.9585 0.023 Uiso 1 1 calc R B .
C7 C 0.7464(3) 1.0387(3) 0.9245(3) 0.0205(4) Uani 1 1 d . B .
H7 H 0.7118 1.0743 0.8537 0.025 Uiso 1 1 calc R . .
C8 C 0.9064(3) 1.0928(3) 0.9904(3) 0.0212(5) Uani 1 1 d . . .
H8 H 0.9968 1.1701 0.9713 0.025 Uiso 1 1 calc R B .
C9 C 0.9056(3) 1.0091(3) 1.0905(3) 0.0208(5) Uani 1 1 d . B .
H9 H 0.9958 1.0216 1.1501 0.025 Uiso 1 1 calc R . .
C10 C 0.7459(3) 0.9034(3) 1.0853(2) 0.0202(4) Uani 1 1 d . B .
H10 H 0.7099 0.8294 1.1432 0.024 Uiso 1 1 calc R . .
C11 C 1.1110(3) 0.9507(3) 0.7201(2) 0.0152(4) Uani 1 1 d . . .
H11 H 1.2116 0.9684 0.7666 0.018 Uiso 1 1 calc R B .
C12 C 1.2632(3) 1.1649(2) 0.6367(2) 0.0156(4) Uani 1 1 d . . .
H12 H 1.2481 1.2664 0.6702 0.019 Uiso 1 1 calc R B .
C13 C 1.4102(3) 1.1820(3) 0.7287(3) 0.0216(4) Uani 1 1 d . B .
H13A H 1.3923 1.2069 0.8302 0.032 Uiso 1 1 calc R . .
H13B H 1.5038 1.2658 0.7150 0.032 Uiso 1 1 calc R . .
H13C H 1.4286 1.0842 0.6999 0.032 Uiso 1 1 calc R . .
C14 C 1.2904(3) 1.1381(2) 0.4794(2) 0.0157(4) Uani 1 1 d . B .
C15 C 1.3011(3) 0.9978(3) 0.3982(3) 0.0180(4) Uani 1 1 d . . .
H15 H 1.2869 0.9174 0.4408 0.022 Uiso 1 1 calc R B .
C16 C 1.3322(3) 0.9748(3) 0.2558(3) 0.0204(4) Uani 1 1 d . B .
H16 H 1.3396 0.8793 0.2019 0.025 Uiso 1 1 calc R . .
C17 C 1.3524(3) 1.0916(3) 0.1921(3) 0.0218(4) Uani 1 1 d . . .
H17 H 1.3735 1.0759 0.0948 0.026 Uiso 1 1 calc R B .
C18 C 1.3416(3) 1.2314(3) 0.2715(3) 0.0233(5) Uani 1 1 d . B .
H18 H 1.3540 1.3108 0.2281 0.028 Uiso 1 1 calc R . .
C19 C 1.3123(3) 1.2551(3) 0.4151(3) 0.0204(4) Uani 1 1 d . . .
H19 H 1.3074 1.3515 0.4694 0.025 Uiso 1 1 calc R B .
C20 C 0.9771(4) 1.3116(3) 0.5934(5) 0.0408(8) Uani 1 1 d . B .
H20A H 1.0851 1.3676 0.5807 0.049 Uiso 0.50 1 d PR A 1
H20B H 0.9389 1.3663 0.6745 0.049 Uiso 0.50 1 d PR A 1
H20C H 1.0253 1.3522 0.5185 0.049 Uiso 0.50 1 d PR A 2
H20D H 1.0270 1.3768 0.6881 0.049 Uiso 0.50 1 d PR A 2
C21A C 0.8775(6) 1.2355(5) 0.4792(5) 0.0189(8) Uani 0.50 1 d PD B 1
H21A H 0.931(8) 1.252(8) 0.396(5) 0.023 Uiso 0.50 1 d PD C 1
C21B C 0.8204(6) 1.2475(6) 0.5782(6) 0.0236(9) Uani 0.50 1 d PD B 2
H21B H 0.776(8) 1.268(8) 0.669(4) 0.028 Uiso 0.50 1 d PD D 2
C22 C 0.7263(3) 1.1119(3) 0.4690(3) 0.0212(5) Uani 1 1 d D B .
H22A H 0.629(3) 1.089(4) 0.515(3) 0.025 Uiso 1 1 d D . .
H22B H 0.702(4) 1.071(4) 0.3652(19) 0.025 Uiso 1 1 d D . .
C23 C 0.5404(2) 0.7277(2) 0.4913(2) 0.0131(3) Uani 1 1 d . . .
C24 C 0.4519(3) 0.7409(3) 0.6088(2) 0.0153(4) Uani 1 1 d . B .
H24 H 0.5054 0.7888 0.7036 0.018 Uiso 1 1 calc R . .
C25 C 0.2858(3) 0.6842(3) 0.5867(3) 0.0175(4) Uani 1 1 d . . .
H25 H 0.2265 0.6917 0.6667 0.021 Uiso 1 1 calc R B .
C26 C 0.2058(3) 0.6162(3) 0.4476(3) 0.0171(4) Uani 1 1 d . B .
H26 H 0.0925 0.5778 0.4331 0.020 Uiso 1 1 calc R . .
C27 C 0.2933(3) 0.6049(3) 0.3304(2) 0.0166(4) Uani 1 1 d . . .
H27 H 0.2394 0.5592 0.2356 0.020 Uiso 1 1 calc R B .
C28 C 0.4592(3) 0.6604(3) 0.3519(2) 0.0154(4) Uani 1 1 d . B .
H28 H 0.5180 0.6527 0.2715 0.018 Uiso 1 1 calc R . .
C29 C 0.8063(2) 0.6651(2) 0.3692(2) 0.0135(3) Uani 1 1 d . . .
C30 C 0.9188(3) 0.7258(3) 0.2828(2) 0.0148(4) Uani 1 1 d . B .
H30 H 0.9662 0.8350 0.2997 0.018 Uiso 1 1 calc R . .
C31 C 0.9615(3) 0.6253(3) 0.1713(2) 0.0171(4) Uani 1 1 d . . .
H31 H 1.0394 0.6665 0.1134 0.021 Uiso 1 1 calc R B .
C32 C 0.8906(3) 0.4658(3) 0.1449(3) 0.0195(4) Uani 1 1 d . B .
H32 H 0.9187 0.3978 0.0679 0.023 Uiso 1 1 calc R . .
C33 C 0.7776(3) 0.4046(3) 0.2314(3) 0.0200(4) Uani 1 1 d . . .
H33 H 0.7292 0.2952 0.2131 0.024 Uiso 1 1 calc R B .
C34 C 0.7361(3) 0.5040(3) 0.3443(2) 0.0174(4) Uani 1 1 d . B .
H34 H 0.6607 0.4628 0.4041 0.021 Uiso 1 1 calc R . .
F1 F 1.34900(18) 1.51755(18) 0.79120(16) 0.0225(3) Uani 1 1 d . . .
F2 F 1.2812(2) 1.6682(2) 0.9837(2) 0.0377(4) Uani 1 1 d . . .
F3 F 1.1757(3) 1.4053(2) 0.9309(2) 0.0468(5) Uani 1 1 d . . .
F4 F 1.4393(3) 1.5402(3) 1.0144(2) 0.0516(6) Uani 1 1 d . . .
B1 B 1.3102(4) 1.5316(3) 0.9299(3) 0.0233(5) Uani 1 1 d . . .

loop_
_atom_site_aniso_label
_atom_site_aniso_U_11
_atom_site_aniso_U_22
_atom_site_aniso_U_33
_atom_site_aniso_U_23
_atom_site_aniso_U_13
_atom_site_aniso_U_12
Pd1 0.01177(6) 0.01085(6) 0.01478(7) 0.00322(5) 0.00200(4) 0.00365(4)
Fe1 0.01373(14) 0.01311(14) 0.01202(14) 0.00268(11) 0.00270(11) 0.00469(11)
P1 0.0113(2) 0.0113(2) 0.0125(2) 0.00259(18) 0.00192(18) 0.00374(18)
N1 0.0123(8) 0.0131(8) 0.0163(8) 0.0015(7) 0.0029(6) 0.0046(7)
C1 0.0125(8) 0.0122(8) 0.0122(8) 0.0015(7) 0.0018(7) 0.0040(7)
C2 0.0128(9) 0.0154(9) 0.0140(9) 0.0029(7) 0.0016(7) 0.0057(7)
C3 0.0192(10) 0.0173(9) 0.0165(9) 0.0053(8) 0.0028(8) 0.0087(8)
C4 0.0206(10) 0.0143(9) 0.0171(9) 0.0054(7) 0.0028(8) 0.0073(8)
C5 0.0172(9) 0.0129(8) 0.0148(9) 0.0034(7) 0.0022(7) 0.0043(7)
C6 0.0173(10) 0.0199(10) 0.0186(10) 0.0014(8) 0.0055(8) 0.0071(8)
C7 0.0245(11) 0.0178(10) 0.0201(10) 0.0034(8) 0.0054(8) 0.0108(9)
C8 0.0252(12) 0.0145(10) 0.0196(11) 0.0006(8) 0.0062(9) 0.0058(9)
C9 0.0185(11) 0.0219(11) 0.0152(10) -0.0008(8) 0.0005(8) 0.0047(9)
C10 0.0215(10) 0.0230(11) 0.0136(9) 0.0038(8) 0.0056(8) 0.0067(9)
C11 0.0123(8) 0.0165(9) 0.0149(9) 0.0020(7) 0.0027(7) 0.0054(7)
C12 0.0118(8) 0.0132(8) 0.0190(9) 0.0024(7) 0.0028(7) 0.0033(7)
C13 0.0155(10) 0.0211(10) 0.0230(11) 0.0035(9) -0.0002(8) 0.0033(8)
C14 0.0113(8) 0.0133(9) 0.0196(9) 0.0020(7) 0.0028(7) 0.0035(7)
C15 0.0172(9) 0.0134(9) 0.0217(10) 0.0034(8) 0.0039(8) 0.0052(7)
C16 0.0207(10) 0.0160(9) 0.0208(10) 0.0004(8) 0.0036(8) 0.0066(8)
C17 0.0201(10) 0.0223(11) 0.0201(10) 0.0045(8) 0.0043(8) 0.0060(8)
C18 0.0256(12) 0.0197(10) 0.0259(11) 0.0105(9) 0.0067(9) 0.0071(9)
C19 0.0207(10) 0.0140(9) 0.0251(11) 0.0037(8) 0.0054(8) 0.0063(8)
C20 0.0238(14) 0.0146(11) 0.082(3) 0.0122(13) -0.0072(15) 0.0063(10)
C21A 0.020(2) 0.0160(19) 0.026(2) 0.0086(16) 0.0016(17) 0.0112(16)
C21B 0.022(2) 0.016(2) 0.035(3) 0.0056(18) 0.0021(19) 0.0102(18)
C22 0.0169(10) 0.0223(12) 0.0276(12) 0.0088(9) 0.0014(9) 0.0103(9)
C23 0.0115(8) 0.0119(8) 0.0149(9) 0.0032(7) 0.0013(7) 0.0037(7)
C24 0.0157(9) 0.0152(9) 0.0156(9) 0.0036(7) 0.0034(7) 0.0072(7)
C25 0.0166(10) 0.0180(9) 0.0207(10) 0.0070(8) 0.0048(8) 0.0088(8)
C26 0.0133(9) 0.0154(9) 0.0242(10) 0.0078(8) 0.0018(8) 0.0059(7)
C27 0.0156(9) 0.0167(9) 0.0178(9) 0.0047(7) -0.0007(7) 0.0067(8)
C28 0.0152(9) 0.0155(9) 0.0160(9) 0.0047(8) 0.0015(7) 0.0064(8)
C29 0.0125(8) 0.0138(9) 0.0135(9) 0.0026(7) 0.0018(7) 0.0055(7)
C30 0.0140(9) 0.0159(9) 0.0152(9) 0.0051(7) 0.0019(7) 0.0061(7)
C31 0.0171(9) 0.0218(10) 0.0136(9) 0.0045(8) 0.0028(7) 0.0091(8)
C32 0.0209(10) 0.0215(10) 0.0168(10) 0.0009(8) 0.0011(8) 0.0122(9)
C33 0.0217(10) 0.0143(9) 0.0222(11) 0.0018(8) 0.0026(8) 0.0072(8)
C34 0.0173(9) 0.0145(9) 0.0181(9) 0.0031(8) 0.0036(7) 0.0048(8)
F1 0.0251(7) 0.0197(7) 0.0182(7) 0.0044(5) 0.0061(5) 0.0041(6)
F2 0.0310(9) 0.0243(8) 0.0464(10) -0.0065(7) 0.0112(8) 0.0101(7)
F3 0.0506(12) 0.0290(9) 0.0426(11) 0.0069(8) 0.0273(9) -0.0034(8)
F4 0.0566(14) 0.0755(16) 0.0260(9) 0.0087(10) -0.0075(9) 0.0336(12)
B1 0.0236(12) 0.0220(12) 0.0188(12) 0.0006(10) 0.0054(10) 0.0066(10)

loop_
_atom_type_symbol
_atom_type_description
_atom_type_scat_dispersion_real
_atom_type_scat_dispersion_imag
_atom_type_scat_source
C C 0.0033 0.0016 'International Tables Vol C Tables 4.2.6.8 and 6.1.1.4'
H H 0.0000 0.0000 'International Tables Vol C Tables 4.2.6.8 and 6.1.1.4'
N N 0.0061 0.0033 'International Tables Vol C Tables 4.2.6.8 and 6.1.1.4'
P P 0.1023 0.0942 'International Tables Vol C Tables 4.2.6.8 and 6.1.1.4'
Fe Fe 0.3463 0.8444 'International Tables Vol C Tables 4.2.6.8 and 6.1.1.4'
Pd Pd -0.9988 1.0072 'International Tables Vol C Tables 4.2.6.8 and 6.1.1.4'
B B 0.0013 0.0007 'International Tables Vol C Tables 4.2.6.8 and 6.1.1.4'
F F 0.0171 0.0103 'International Tables Vol C Tables 4.2.6.8 and 6.1.1.4'

loop_
_geom_angle_atom_site_label_1
_geom_angle_atom_site_label_2
_geom_angle_atom_site_label_3
_geom_angle
C22 Pd1 N1 169.39(8)
C22 Pd1 C21A 39.39(14)
N1 Pd1 C21A 130.43(14)
C22 Pd1 C21B 38.12(16)
N1 Pd1 C21B 132.39(16)
C22 Pd1 C20 67.60(11)
N1 Pd1 C20 101.84(10)
C21A Pd1 C20 33.95(16)
C21B Pd1 C20 34.41(16)
C22 Pd1 P1 97.11(8)
N1 Pd1 P1 93.50(6)
C21A Pd1 P1 134.55(13)
C21B Pd1 P1 128.30(14)
C20 Pd1 P1 162.68(9)
C2 Fe1 C1 41.91(8)
C2 Fe1 C3 41.49(8)
C1 Fe1 C3 69.51(9)
C2 Fe1 C10 158.47(10)
C1 Fe1 C10 157.29(9)
C3 Fe1 C10 121.06(10)
C2 Fe1 C9 122.30(10)
C1 Fe1 C9 161.50(10)
C3 Fe1 C9 104.68(10)
C10 Fe1 C9 40.75(10)
C2 Fe1 C7 122.91(9)
C1 Fe1 C7 110.03(9)
C3 Fe1 C7 157.51(10)
C10 Fe1 C7 68.40(10)
C9 Fe1 C7 68.30(11)
C2 Fe1 C8 106.96(10)
C1 Fe1 C8 125.89(10)
C3 Fe1 C8 120.24(11)
C10 Fe1 C8 68.70(10)
C9 Fe1 C8 40.78(10)
C7 Fe1 C8 40.64(11)
C2 Fe1 C6 159.35(9)
C1 Fe1 C6 123.21(9)
C3 Fe1 C6 158.46(10)
C10 Fe1 C6 40.61(10)
C9 Fe1 C6 68.43(10)
C7 Fe1 C6 40.78(9)
C8 Fe1 C6 68.68(10)
C2 Fe1 C5 69.32(9)
C1 Fe1 C5 40.79(8)
C3 Fe1 C5 68.30(9)
C10 Fe1 C5 120.75(9)
C9 Fe1 C5 154.90(10)
C7 Fe1 C5 126.96(10)
C8 Fe1 C5 163.52(10)
C6 Fe1 C5 108.81(9)
C2 Fe1 C4 69.25(9)
C1 Fe1 C4 68.67(9)
C3 Fe1 C4 40.62(9)
C10 Fe1 C4 105.35(9)
C9 Fe1 C4 119.01(10)
C7 Fe1 C4 161.60(10)
C8 Fe1 C4 155.06(11)
C6 Fe1 C4 123.42(10)
C5 Fe1 C4 40.14(9)
C1 P1 C23 106.66(10)
C1 P1 C29 103.00(9)
C23 P1 C29 104.10(10)
C1 P1 Pd1 105.35(7)
C23 P1 Pd1 120.77(7)
C29 P1 Pd1 115.33(7)
C11 N1 C12 119.4(2)
C11 N1 Pd1 126.42(16)
C12 N1 Pd1 113.81(14)
C5 C1 C2 107.43(18)
C5 C1 P1 130.46(16)
C2 C1 P1 121.41(15)
C5 C1 Fe1 70.62(12)
C2 C1 Fe1 68.31(11)
P1 C1 Fe1 133.39(11)
C3 C2 C1 107.30(19)
C3 C2 C11 122.44(19)
C1 C2 C11 130.13(19)
C3 C2 Fe1 70.25(12)
C1 C2 Fe1 69.79(11)
C11 C2 Fe1 122.04(15)
C4 C3 C2 108.1(2)
C4 C3 Fe1 70.50(13)
C2 C3 Fe1 68.27(12)
C4 C3 H3 125.9
C2 C3 H3 125.9
Fe1 C3 H3 126.9
C5 C4 C3 108.38(19)
C5 C4 Fe1 69.89(12)
C3 C4 Fe1 68.88(12)
C5 C4 H4 125.8
C3 C4 H4 125.8
Fe1 C4 H4 127.0
C4 C5 C1 108.75(19)
C4 C5 Fe1 69.97(12)
C1 C5 Fe1 68.59(12)
C4 C5 H5 125.6
C1 C5 H5 125.6
Fe1 C5 H5 127.4
C10 C6 C7 107.6(2)
C10 C6 Fe1 69.35(13)
C7 C6 Fe1 69.39(13)
C10 C6 H6 126.2
C7 C6 H6 126.2
Fe1 C6 H6 126.6
C8 C7 C6 108.5(2)
C8 C7 Fe1 69.75(14)
C6 C7 Fe1 69.83(13)
C8 C7 H7 125.7
C6 C7 H7 125.7
Fe1 C7 H7 126.3
C7 C8 C9 107.5(2)
C7 C8 Fe1 69.61(14)
C9 C8 Fe1 69.47(13)
C7 C8 H8 126.3
C9 C8 H8 126.3
Fe1 C8 H8 126.2
C10 C9 C8 108.2(2)
C10 C9 Fe1 69.57(14)
C8 C9 Fe1 69.75(14)
C10 C9 H9 125.9
C8 C9 H9 125.9
Fe1 C9 H9 126.4
C6 C10 C9 108.2(2)
C6 C10 Fe1 70.05(12)
C9 C10 Fe1 69.69(13)
C6 C10 H10 125.9
C9 C10 H10 125.9
Fe1 C10 H10 125.9
N1 C11 C2 126.9(2)
N1 C11 H11 116.6
C2 C11 H11 116.6
N1 C12 C14 108.80(18)
N1 C12 C13 115.73(19)
C14 C12 C13 111.32(18)
N1 C12 H12 106.8
C14 C12 H12 106.8
C13 C12 H12 106.8
C12 C13 H13A 109.5
C12 C13 H13B 109.5
H13A C13 H13B 109.5
C12 C13 H13C 109.5
H13A C13 H13C 109.5
H13B C13 H13C 109.5
C19 C14 C15 118.8(2)
C19 C14 C12 120.77(19)
C15 C14 C12 120.4(2)
C16 C15 C14 120.7(2)
C16 C15 H15 119.6
C14 C15 H15 119.6
C15 C16 C17 120.1(2)
C15 C16 H16 120.0
C17 C16 H16 120.0
C18 C17 C16 119.8(2)
C18 C17 H17 120.1
C16 C17 H17 120.1
C17 C18 C19 120.0(2)
C17 C18 H18 120.0
C19 C18 H18 120.0
C14 C19 C18 120.6(2)
C14 C19 H19 119.7
C18 C19 H19 119.7
C21A C20 C21B 49.8(4)
C21A C20 Pd1 69.4(2)
C21B C20 Pd1 71.1(2)
C21A C20 H20A 116.9
C21B C20 H20A 163.0
Pd1 C20 H20A 116.8
C21A C20 H20B 116.6
C21B C20 H20B 71.7
Pd1 C20 H20B 116.5
H20A C20 H20B 113.7
C21A C20 H20C 73.6
C21B C20 H20C 116.8
Pd1 C20 H20C 116.7
H20A C20 H20C 46.4
H20B C20 H20C 125.6
C21A C20 H20D 163.9
C21B C20 H20D 116.1
Pd1 C20 H20D 116.3
H20A C20 H20D 75.1
H20B C20 H20D 47.4
H20C C20 H20D 113.5
C20 C21A C22 125.5(4)
C20 C21A Pd1 76.7(2)
C22 C21A Pd1 68.5(2)
C20 C21A H21A 110(4)
C22 C21A H21A 123(4)
Pd1 C21A H21A 116(4)
C20 C21B C22 125.5(4)
C20 C21B Pd1 74.4(2)
C22 C21B Pd1 67.4(2)
Pd1 C21B H20B 101.2
C20 C21B H21B 113(5)
C22 C21B H21B 116(5)
Pd1 C21B H21B 110(4)
C21B C22 Pd1 74.5(2)
C21A C22 Pd1 72.1(2)
C21B C22 H22A 97(2)
C21A C22 H22A 141(2)
Pd1 C22 H22A 114(2)
C21B C22 H22B 141(2)
C21A C22 H22B 99(2)
Pd1 C22 H22B 115(2)
H22A C22 H22B 110(3)
C24 C23 C28 119.0(2)
C24 C23 P1 121.36(16)
C28 C23 P1 119.64(16)
C25 C24 C23 120.2(2)
C25 C24 H24 119.9
C23 C24 H24 119.9
C24 C25 C26 120.5(2)
C24 C25 H25 119.8
C26 C25 H25 119.8
C27 C26 C25 119.6(2)
C27 C26 H26 120.2
C25 C26 H26 120.2
C28 C27 C26 120.1(2)
C28 C27 H27 119.9
C26 C27 H27 119.9
C27 C28 C23 120.6(2)
C27 C28 H28 119.7
C23 C28 H28 119.7
C30 C29 C34 120.21(19)
C30 C29 P1 118.74(16)
C34 C29 P1 121.04(16)
C29 C30 C31 119.8(2)
C29 C30 H30 120.1
C31 C30 H30 120.1
C32 C31 C30 120.2(2)
C32 C31 H31 119.9
C30 C31 H31 119.9
C31 C32 C33 120.1(2)
C31 C32 H32 119.9
C33 C32 H32 119.9
C34 C33 C32 120.1(2)
C34 C33 H33 120.0
C32 C33 H33 120.0
C33 C34 C29 119.6(2)
C33 C34 H34 120.2
C29 C34 H34 120.2
F1 B1 F3 109.9(2)
F1 B1 F4 108.5(2)
F3 B1 F4 110.7(3)
F1 B1 F2 109.4(2)
F3 B1 F2 109.7(2)
F4 B1 F2 108.7(2)

loop_
_geom_bond_atom_site_label_1
_geom_bond_atom_site_label_2
_geom_bond_distance
Pd1 C22 2.108(2)
Pd1 N1 2.125(2)
Pd1 C21A 2.155(4)
Pd1 C21B 2.201(5)
Pd1 C20 2.240(3)
Pd1 P1 2.2685(5)
Fe1 C2 2.022(2)
Fe1 C1 2.042(2)
Fe1 C3 2.049(2)
Fe1 C10 2.051(2)
Fe1 C9 2.053(3)
Fe1 C7 2.055(2)
Fe1 C8 2.057(3)
Fe1 C6 2.061(2)
Fe1 C5 2.070(2)
Fe1 C4 2.071(2)
P1 C1 1.793(2)
P1 C23 1.811(2)
P1 C29 1.819(2)
N1 C11 1.279(3)
N1 C12 1.496(3)
C1 C5 1.433(3)
C1 C2 1.454(3)
C2 C3 1.442(3)
C2 C11 1.456(3)
C3 C4 1.430(3)
C3 H3 0.9500
C4 C5 1.421(3)
C4 H4 0.9500
C5 H5 0.9500
C6 C10 1.427(3)
C6 C7 1.434(3)
C6 H6 0.9500
C7 C8 1.428(4)
C7 H7 0.9500
C8 C9 1.432(3)
C8 H8 0.9500
C9 C10 1.429(4)
C9 H9 0.9500
C10 H10 1.0000
C11 H11 0.9500
C12 C14 1.521(3)
C12 C13 1.533(3)
C12 H12 1.0000
C13 H13A 0.9800
C13 H13B 0.9800
C13 H13C 0.9800
C14 C19 1.396(3)
C14 C15 1.401(3)
C15 C16 1.392(3)
C15 H15 0.9500
C16 C17 1.394(3)
C16 H16 0.9500
C17 C18 1.392(3)
C17 H17 0.9500
C18 C19 1.398(3)
C18 H18 0.9500
C19 H19 0.9500
C20 C21A 1.286(6)
C20 C21B 1.314(6)
C20 H20A 0.9600
C20 H20B 0.9600
C20 H20C 0.9600
C20 H20D 0.9600
C21A C22 1.437(5)
C21A H21A 0.97(2)
C21B C22 1.410(6)
C21B H21B 0.98(2)
C22 H22A 0.969(17)
C22 H22B 0.972(17)
C23 C24 1.403(3)
C23 C28 1.403(3)
C24 C25 1.392(3)
C24 H24 0.9500
C25 C26 1.396(3)
C25 H25 0.9500
C26 C27 1.394(3)
C26 H26 0.9500
C27 C28 1.391(3)
C27 H27 0.9500
C28 H28 0.9500
C29 C30 1.395(3)
C29 C34 1.401(3)
C30 C31 1.396(3)
C30 H30 0.9500
C31 C32 1.386(3)
C31 H31 0.9500
C32 C33 1.400(3)
C32 H32 0.9500
C33 C34 1.393(3)
C33 H33 0.9500
C34 H34 0.9500
F1 B1 1.382(3)
F2 B1 1.393(3)
F3 B1 1.383(3)
F4 B1 1.390(4)

loop_
_geom_torsion_atom_site_label_1
_geom_torsion_atom_site_label_2
_geom_torsion_atom_site_label_3
_geom_torsion_atom_site_label_4
_geom_torsion
C22 Pd1 P1 C1 -140.98(10)
N1 Pd1 P1 C1 38.62(9)
C21A Pd1 P1 C1 -155.00(19)
C21B Pd1 P1 C1 -116.7(2)
C20 Pd1 P1 C1 -113.9(4)
C22 Pd1 P1 C23 -20.35(11)
N1 Pd1 P1 C23 159.24(10)
C21A Pd1 P1 C23 -34.4(2)
C21B Pd1 P1 C23 3.9(2)
C20 Pd1 P1 C23 6.8(4)
C22 Pd1 P1 C29 106.19(11)
N1 Pd1 P1 C29 -74.21(9)
C21A Pd1 P1 C29 92.2(2)
C21B Pd1 P1 C29 130.4(2)
C20 Pd1 P1 C29 133.3(4)
C22 Pd1 N1 C11 146.8(5)
C21A Pd1 N1 C11 161.7(2)
C21B Pd1 N1 C11 122.7(3)
C20 Pd1 N1 C11 140.9(2)
P1 Pd1 N1 C11 -31.01(19)
C22 Pd1 N1 C12 -26.6(6)
C21A Pd1 N1 C12 -11.7(2)
C21B Pd1 N1 C12 -50.7(3)
C20 Pd1 N1 C12 -32.50(18)
P1 Pd1 N1 C12 155.57(14)
C23 P1 C1 C5 23.0(2)
C29 P1 C1 C5 -86.2(2)
Pd1 P1 C1 C5 152.52(18)
C23 P1 C1 C2 -167.78(16)
C29 P1 C1 C2 82.94(18)
Pd1 P1 C1 C2 -38.30(18)
C23 P1 C1 Fe1 -78.85(16)
C29 P1 C1 Fe1 171.87(14)
Pd1 P1 C1 Fe1 50.63(16)
C2 Fe1 C1 C5 118.80(17)
C3 Fe1 C1 C5 80.15(13)
C10 Fe1 C1 C5 -42.1(3)
C9 Fe1 C1 C5 154.8(3)
C7 Fe1 C1 C5 -123.85(14)
C8 Fe1 C1 C5 -166.70(14)
C6 Fe1 C1 C5 -80.28(15)
C4 Fe1 C1 C5 36.53(13)
C3 Fe1 C1 C2 -38.65(12)
C10 Fe1 C1 C2 -160.9(2)
C9 Fe1 C1 C2 36.0(4)
C7 Fe1 C1 C2 117.35(13)
C8 Fe1 C1 C2 74.50(16)
C6 Fe1 C1 C2 160.92(13)
C5 Fe1 C1 C2 -118.80(17)
C4 Fe1 C1 C2 -82.27(13)
C2 Fe1 C1 P1 -113.3(2)
C3 Fe1 C1 P1 -151.97(18)
C10 Fe1 C1 P1 85.8(3)
C9 Fe1 C1 P1 -77.3(4)
C7 Fe1 C1 P1 4.04(18)
C8 Fe1 C1 P1 -38.8(2)
C6 Fe1 C1 P1 47.60(19)
C5 Fe1 C1 P1 127.9(2)
C4 Fe1 C1 P1 164.41(18)
C5 C1 C2 C3 0.5(2)
P1 C1 C2 C3 -170.90(15)
Fe1 C1 C2 C3 60.53(14)
C5 C1 C2 C11 -175.5(2)
P1 C1 C2 C11 13.2(3)
Fe1 C1 C2 C11 -115.4(2)
C5 C1 C2 Fe1 -60.05(14)
P1 C1 C2 Fe1 128.56(15)
C1 Fe1 C2 C3 -117.96(18)
C10 Fe1 C2 C3 41.9(3)
C9 Fe1 C2 C3 74.79(16)
C7 Fe1 C2 C3 158.36(14)
C8 Fe1 C2 C3 116.74(15)
C6 Fe1 C2 C3 -168.8(2)
C5 Fe1 C2 C3 -80.23(14)
C4 Fe1 C2 C3 -37.18(13)
C3 Fe1 C2 C1 117.96(18)
C10 Fe1 C2 C1 159.9(2)
C9 Fe1 C2 C1 -167.25(14)
C7 Fe1 C2 C1 -83.68(15)
C8 Fe1 C2 C1 -125.30(14)
C6 Fe1 C2 C1 -50.9(3)
C5 Fe1 C2 C1 37.73(12)
C4 Fe1 C2 C1 80.78(13)
C1 Fe1 C2 C11 125.4(2)
C3 Fe1 C2 C11 -116.6(2)
C10 Fe1 C2 C11 -74.7(3)
C9 Fe1 C2 C11 -41.8(2)
C7 Fe1 C2 C11 41.8(2)
C8 Fe1 C2 C11 0.1(2)
C6 Fe1 C2 C11 74.6(3)
C5 Fe1 C2 C11 163.2(2)
C4 Fe1 C2 C11 -153.8(2)
C1 C2 C3 C4 -0.8(2)
C11 C2 C3 C4 175.5(2)
Fe1 C2 C3 C4 59.42(15)
C1 C2 C3 Fe1 -60.24(14)
C11 C2 C3 Fe1 116.1(2)
C2 Fe1 C3 C4 -119.78(19)
C1 Fe1 C3 C4 -80.75(14)
C10 Fe1 C3 C4 76.85(16)
C9 Fe1 C3 C4 117.69(14)
C7 Fe1 C3 C4 -173.8(2)
C8 Fe1 C3 C4 158.81(14)
C6 Fe1 C3 C4 49.5(3)
C5 Fe1 C3 C4 -36.90(13)
C1 Fe1 C3 C2 39.04(12)
C10 Fe1 C3 C2 -163.37(13)
C9 Fe1 C3 C2 -122.53(14)
C7 Fe1 C3 C2 -54.0(3)
C8 Fe1 C3 C2 -81.40(16)
C6 Fe1 C3 C2 169.3(2)
C5 Fe1 C3 C2 82.89(14)
C4 Fe1 C3 C2 119.78(19)
C2 C3 C4 C5 0.8(2)
Fe1 C3 C4 C5 58.89(15)
C2 C3 C4 Fe1 -58.04(15)
C2 Fe1 C4 C5 -82.15(14)
C1 Fe1 C4 C5 -37.09(13)
C3 Fe1 C4 C5 -120.09(18)
C10 Fe1 C4 C5 119.79(14)
C9 Fe1 C4 C5 161.54(13)
C7 Fe1 C4 C5 52.4(3)
C8 Fe1 C4 C5 -167.9(2)
C6 Fe1 C4 C5 79.45(15)
C2 Fe1 C4 C3 37.94(13)
C1 Fe1 C4 C3 82.99(14)
C10 Fe1 C4 C3 -120.12(14)
C9 Fe1 C4 C3 -78.37(15)
C7 Fe1 C4 C3 172.5(3)
C8 Fe1 C4 C3 -47.8(3)
C6 Fe1 C4 C3 -160.46(13)
C5 Fe1 C4 C3 120.09(18)
C3 C4 C5 C1 -0.5(2)
Fe1 C4 C5 C1 57.72(15)
C3 C4 C5 Fe1 -58.26(15)
C2 C1 C5 C4 0.0(2)
P1 C1 C5 C4 170.36(17)
Fe1 C1 C5 C4 -58.56(15)
C2 C1 C5 Fe1 58.59(14)
P1 C1 C5 Fe1 -131.08(19)
C2 Fe1 C5 C4 81.96(14)
C1 Fe1 C5 C4 120.69(18)
C3 Fe1 C5 C4 37.32(13)
C10 Fe1 C5 C4 -76.84(16)
C9 Fe1 C5 C4 -40.8(3)
C7 Fe1 C5 C4 -161.76(14)
C8 Fe1 C5 C4 161.8(3)
C6 Fe1 C5 C4 -119.90(14)
C2 Fe1 C5 C1 -38.73(12)
C3 Fe1 C5 C1 -83.37(13)
C10 Fe1 C5 C1 162.47(13)
C9 Fe1 C5 C1 -161.4(2)
C7 Fe1 C5 C1 77.54(16)
C8 Fe1 C5 C1 41.1(4)
C6 Fe1 C5 C1 119.40(13)
C4 Fe1 C5 C1 -120.69(18)
C2 Fe1 C6 C10 -163.2(2)
C1 Fe1 C6 C10 158.49(13)
C3 Fe1 C6 C10 37.2(3)
C9 Fe1 C6 C10 -37.76(15)
C7 Fe1 C6 C10 -119.1(2)
C8 Fe1 C6 C10 -81.73(16)
C5 Fe1 C6 C10 115.62(14)
C4 Fe1 C6 C10 73.59(16)
C2 Fe1 C6 C7 -44.1(3)
C1 Fe1 C6 C7 -82.41(16)
C3 Fe1 C6 C7 156.3(2)
C10 Fe1 C6 C7 119.1(2)
C9 Fe1 C6 C7 81.35(16)
C8 Fe1 C6 C7 37.38(15)
C5 Fe1 C6 C7 -125.27(14)
C4 Fe1 C6 C7 -167.31(14)
C10 C6 C7 C8 -0.2(3)
Fe1 C6 C7 C8 -59.21(17)
C10 C6 C7 Fe1 59.05(16)
C2 Fe1 C7 C8 -77.27(17)
C1 Fe1 C7 C8 -122.23(15)
C3 Fe1 C7 C8 -37.6(3)
C10 Fe1 C7 C8 82.03(16)
C9 Fe1 C7 C8 38.04(14)
C6 Fe1 C7 C8 119.7(2)
C5 Fe1 C7 C8 -165.00(14)
C4 Fe1 C7 C8 155.3(3)
C2 Fe1 C7 C6 162.99(13)
C1 Fe1 C7 C6 118.03(14)
C3 Fe1 C7 C6 -157.3(2)
C10 Fe1 C7 C6 -37.71(14)
C9 Fe1 C7 C6 -81.70(16)
C8 Fe1 C7 C6 -119.7(2)
C5 Fe1 C7 C6 75.26(17)
C4 Fe1 C7 C6 35.5(4)
C6 C7 C8 C9 -0.1(3)
Fe1 C7 C8 C9 -59.38(16)
C6 C7 C8 Fe1 59.26(16)
C2 Fe1 C8 C7 121.11(15)
C1 Fe1 C8 C7 78.82(17)
C3 Fe1 C8 C7 164.33(14)
C10 Fe1 C8 C7 -81.23(16)
C9 Fe1 C8 C7 -118.8(2)
C6 Fe1 C8 C7 -37.50(14)
C5 Fe1 C8 C7 46.8(4)
C4 Fe1 C8 C7 -161.8(2)
C2 Fe1 C8 C9 -120.11(14)
C1 Fe1 C8 C9 -162.41(14)
C3 Fe1 C8 C9 -76.89(16)
C10 Fe1 C8 C9 37.54(14)
C7 Fe1 C8 C9 118.8(2)
C6 Fe1 C8 C9 81.27(15)
C5 Fe1 C8 C9 165.6(3)
C4 Fe1 C8 C9 -43.0(3)
C7 C8 C9 C10 0.4(3)
Fe1 C8 C9 C10 -59.11(17)
C7 C8 C9 Fe1 59.47(16)
C2 Fe1 C9 C10 -162.23(14)
C1 Fe1 C9 C10 170.1(3)
C3 Fe1 C9 C10 -120.87(15)
C7 Fe1 C9 C10 81.66(16)
C8 Fe1 C9 C10 119.6(2)
C6 Fe1 C9 C10 37.63(15)
C5 Fe1 C9 C10 -50.9(3)
C4 Fe1 C9 C10 -79.62(17)
C2 Fe1 C9 C8 78.21(16)
C1 Fe1 C9 C8 50.5(4)
C3 Fe1 C9 C8 119.57(14)
C10 Fe1 C9 C8 -119.6(2)
C7 Fe1 C9 C8 -37.91(14)
C6 Fe1 C9 C8 -81.93(15)
C5 Fe1 C9 C8 -170.4(2)
C4 Fe1 C9 C8 160.81(14)
C7 C6 C10 C9 0.4(3)
Fe1 C6 C10 C9 59.46(17)
C7 C6 C10 Fe1 -59.08(16)
C8 C9 C10 C6 -0.5(3)
Fe1 C9 C10 C6 -59.69(16)
C8 C9 C10 Fe1 59.22(16)
C2 Fe1 C10 C6 163.9(2)
C1 Fe1 C10 C6 -52.6(3)
C3 Fe1 C10 C6 -164.98(14)
C9 Fe1 C10 C6 119.3(2)
C7 Fe1 C10 C6 37.86(14)
C8 Fe1 C10 C6 81.68(16)
C5 Fe1 C10 C6 -83.26(16)
C4 Fe1 C10 C6 -123.87(14)
C2 Fe1 C10 C9 44.7(3)
C1 Fe1 C10 C9 -171.9(2)
C3 Fe1 C10 C9 75.77(18)
C7 Fe1 C10 C9 -81.39(17)
C8 Fe1 C10 C9 -37.58(15)
C6 Fe1 C10 C9 -119.3(2)
C5 Fe1 C10 C9 157.49(15)
C4 Fe1 C10 C9 116.87(16)
C12 N1 C11 C2 -178.3(2)
Pd1 N1 C11 C2 8.6(3)
C3 C2 C11 N1 -167.9(2)
C1 C2 C11 N1 7.5(4)
Fe1 C2 C11 N1 -82.2(3)
C11 N1 C12 C14 120.1(2)
Pd1 N1 C12 C14 -66.01(19)
C11 N1 C12 C13 -6.1(3)
Pd1 N1 C12 C13 167.80(15)
N1 C12 C14 C19 123.7(2)
C13 C12 C14 C19 -107.6(2)
N1 C12 C14 C15 -59.2(3)
C13 C12 C14 C15 69.5(3)
C19 C14 C15 C16 -0.3(3)
C12 C14 C15 C16 -177.5(2)
C14 C15 C16 C17 -0.3(4)
C15 C16 C17 C18 0.1(4)
C16 C17 C18 C19 0.7(4)
C15 C14 C19 C18 1.1(4)
C12 C14 C19 C18 178.3(2)
C17 C18 C19 C14 -1.4(4)
C22 Pd1 C20 C21A -27.8(3)
N1 Pd1 C20 C21A 151.0(3)
C21B Pd1 C20 C21A -53.1(4)
P1 Pd1 C20 C21A -57.1(5)
C22 Pd1 C20 C21B 25.3(3)
N1 Pd1 C20 C21B -155.9(3)
C21A Pd1 C20 C21B 53.1(4)
P1 Pd1 C20 C21B -4.0(6)
C21B C20 C21A C22 -31.4(4)
Pd1 C20 C21A C22 50.9(3)
C21B C20 C21A Pd1 -82.3(3)
C22 Pd1 C21A C20 137.2(4)
N1 Pd1 C21A C20 -38.5(3)
C21B Pd1 C21A C20 68.4(4)
P1 Pd1 C21A C20 159.5(2)
N1 Pd1 C21A C22 -175.72(16)
C21B Pd1 C21A C22 -68.8(4)
C20 Pd1 C21A C22 -137.2(4)
P1 Pd1 C21A C22 22.3(3)
C21A C20 C21B C22 32.1(4)
Pd1 C20 C21B C22 -46.5(4)
C21A C20 C21B Pd1 78.5(3)
C22 Pd1 C21B C20 -140.2(5)
N1 Pd1 C21B C20 32.8(4)
C21A Pd1 C21B C20 -66.7(4)
P1 Pd1 C21B C20 178.5(2)
N1 Pd1 C21B C22 172.99(16)
C21A Pd1 C21B C22 73.5(4)
C20 Pd1 C21B C22 140.2(5)
P1 Pd1 C21B C22 -41.3(3)
C20 C21B C22 C21A -30.7(4)
Pd1 C21B C22 C21A -79.9(3)
C20 C21B C22 Pd1 49.2(5)
C20 C21A C22 C21B 31.5(4)
Pd1 C21A C22 C21B 85.7(3)
C20 C21A C22 Pd1 -54.3(4)
N1 Pd1 C22 C21B -29.3(7)
C21A Pd1 C22 C21B -47.3(3)
C20 Pd1 C22 C21B -23.0(3)
P1 Pd1 C22 C21B 148.5(3)
N1 Pd1 C22 C21A 18.0(7)
C21B Pd1 C22 C21A 47.3(3)
C20 Pd1 C22 C21A 24.2(2)
P1 Pd1 C22 C21A -164.2(2)
C1 P1 C23 C24 38.5(2)
C29 P1 C23 C24 147.03(17)
Pd1 P1 C23 C24 -81.45(18)
C1 P1 C23 C28 -142.76(17)
C29 P1 C23 C28 -34.26(19)
Pd1 P1 C23 C28 97.26(17)
C28 C23 C24 C25 1.7(3)
P1 C23 C24 C25 -179.58(17)
C23 C24 C25 C26 -1.2(3)
C24 C25 C26 C27 0.2(3)
C25 C26 C27 C28 0.3(3)
C26 C27 C28 C23 0.2(3)
C24 C23 C28 C27 -1.2(3)
P1 C23 C28 C27 -179.97(17)
C1 P1 C29 C30 -119.75(18)
C23 P1 C29 C30 129.07(17)
Pd1 P1 C29 C30 -5.55(19)
C1 P1 C29 C34 58.95(19)
C23 P1 C29 C34 -52.2(2)
Pd1 P1 C29 C34 173.15(15)
C34 C29 C30 C31 -0.1(3)
P1 C29 C30 C31 178.64(16)
C29 C30 C31 C32 1.1(3)
C30 C31 C32 C33 -1.0(4)
C31 C32 C33 C34 0.0(4)
C32 C33 C34 C29 1.0(4)
C30 C29 C34 C33 -0.9(3)
P1 C29 C34 C33 -179.63(18)
